data_2209023
loop_
_publ_author_name
'H\"anel, Ralf'
'Hopf, Henning'
'Jones, Peter G.'

_publ_section_title
;
 3,8-Di-<i>tert</i>-butyl-2,2,9,9-tetramethyldeca-3,7-diene
;
_journal_coeditor_code TK2036
_journal_issue 5
_journal_name_full 'Acta Crystallographica Section E'
_journal_page_first o2095
_journal_page_last o2096
_journal_paper_doi 10.1107/S1600536806014917
_journal_volume 62
_journal_year 2006
_chemical_formula_iupac 'C22 H42'
_chemical_formula_moiety 'C22 H42'
_chemical_formula_sum 'C22 H42'
_chemical_formula_weight 306.56
_chemical_name_systematic
;
 3,8-Di-tert-butyl-2,2,9,9-tetramethyldeca-3,7-diene
;
_space_group_IT_number 2
_symmetry_cell_setting triclinic
_symmetry_space_group_name_Hall '-P 1'
_symmetry_space_group_name_H-M 'P -1'
_atom_sites_solution_hydrogens geom
_atom_sites_solution_primary direct
_atom_sites_solution_secondary difmap
_audit_creation_method SHELXL-97
_cell_angle_alpha 87.47(4)
_cell_angle_beta 88.08(4)
_cell_angle_gamma 67.63(4)
_cell_formula_units_Z 1
_cell_length_a 6.350(4)
_cell_length_b 8.161(4)
_cell_length_c 10.655(6)
_cell_measurement_reflns_used 48
_cell_measurement_temperature 173(2)
_cell_measurement_theta_max 11.5
_cell_measurement_theta_min 10
_cell_volume 510.0(5)
_computing_cell_refinement DIF4
_computing_data_collection 'DIF4 (Stoe & Cie, 1992)'
_computing_data_reduction 'REDU4 (Stoe & Cie, 1992)'
_computing_molecular_graphics 'XP (Siemens, 1994)'
_computing_publication_material SHELXL97
_computing_structure_refinement 'SHELXL97 (Sheldrick, 1997)'
_computing_structure_solution 'SHELXS97 (Sheldrick, 1997)'
_diffrn_ambient_temperature 173(2)
_diffrn_measured_fraction_theta_full 0.997
_diffrn_measured_fraction_theta_max 0.997
_diffrn_measurement_device_type 'Stoe Stadi-4'
_diffrn_measurement_method \w/\q
_diffrn_radiation_monochromator graphite
_diffrn_radiation_source 'fine-focus sealed tube'
_diffrn_radiation_type MoK\a
_diffrn_radiation_wavelength 0.71073
_diffrn_reflns_av_R_equivalents 0.0574
_diffrn_reflns_av_sigmaI/netI 0.0477
_diffrn_reflns_limit_h_max 7
_diffrn_reflns_limit_h_min -7
_diffrn_reflns_limit_k_max 9
_diffrn_reflns_limit_k_min -9
_diffrn_reflns_limit_l_max 12
_diffrn_reflns_limit_l_min -12
_diffrn_reflns_number 2714
_diffrn_reflns_theta_full 24.89
_diffrn_reflns_theta_max 24.89
_diffrn_reflns_theta_min 3.26
_diffrn_standards_decay_% 0
_diffrn_standards_interval_time 60
_diffrn_standards_number 3
_exptl_absorpt_coefficient_mu 0.055
_exptl_absorpt_correction_type none
_exptl_crystal_colour colourless
_exptl_crystal_density_diffrn 0.998
_exptl_crystal_density_method 'not measured'
_exptl_crystal_description tablet
_exptl_crystal_F_000 174
_exptl_crystal_size_max 0.7
_exptl_crystal_size_mid 0.5
_exptl_crystal_size_min 0.2
_refine_diff_density_max 0.157
_refine_diff_density_min -0.167
_refine_ls_extinction_method none
_refine_ls_goodness_of_fit_ref 1.082
_refine_ls_hydrogen_treatment constr
_refine_ls_matrix_type full
_refine_ls_number_parameters 106
_refine_ls_number_reflns 1783
_refine_ls_number_restraints 0
_refine_ls_restrained_S_all 1.082
_refine_ls_R_factor_all 0.0952
_refine_ls_R_factor_gt 0.0563
_refine_ls_shift/su_max 0.000
_refine_ls_shift/su_mean 0.000
_refine_ls_structure_factor_coef Fsqd
_refine_ls_weighting_details 'calc w=1/[\s^2^(Fo^2^)+(0.0574P)^2^+0.1511P] where P=(Fo^2^+2Fc^2^)/3'
_refine_ls_weighting_scheme calc
_refine_ls_wR_factor_gt 0.1220
_refine_ls_wR_factor_ref 0.1476
_reflns_number_gt 1201
_reflns_number_total 1783
_reflns_threshold_expression I>2\s(I)
_cod_data_source_file tk2036.cif
_cod_data_source_block 2
_cod_database_code 2209023
_cod_database_fobs_code 2209023

loop_
_symmetry_equiv_pos_as_xyz
'x, y, z'
'-x, -y, -z'

loop_
_atom_site_type_symbol
_atom_site_label
_atom_site_fract_x
_atom_site_fract_y
_atom_site_fract_z
_atom_site_U_iso_or_equiv
_atom_site_adp_type
_atom_site_calc_flag
_atom_site_refinement_flags
_atom_site_occupancy
C C1 0.7063(5) 0.2108(3) 0.4157(2) 0.0565(8) Uani d . 1
H H1A 0.5638 0.2370 0.4640 0.068 Uiso calc R 1
H H1B 0.7383 0.3189 0.4041 0.068 Uiso calc R 1
H H1C 0.8312 0.1201 0.4613 0.068 Uiso calc R 1
C C2 0.6837(4) 0.1422(3) 0.2864(2) 0.0338(5) Uani d . 1
C C3 0.4937(3) 0.2664(3) 0.19856(18) 0.0263(5) Uani d . 1
C C4 0.4625(4) 0.2113(3) 0.08701(19) 0.0318(5) Uani d . 1
H H4 0.3399 0.2961 0.0418 0.038 Uiso calc R 1
C C5 0.5818(4) 0.0423(3) 0.0180(2) 0.0354(5) Uani d . 1
H H5A 0.7013 -0.0424 0.0721 0.042 Uiso calc R 1
H H5B 0.6570 0.0684 -0.0588 0.042 Uiso calc R 1
C C6 0.9162(4) 0.1006(3) 0.2211(2) 0.0458(6) Uani d . 1
H H6A 0.9168 0.0498 0.1394 0.055 Uiso calc R 1
H H6B 1.0355 0.0155 0.2734 0.055 Uiso calc R 1
H H6C 0.9450 0.2101 0.2087 0.055 Uiso calc R 1
C C7 0.6399(4) -0.0279(3) 0.3167(3) 0.0492(7) Uani d . 1
H H7A 0.6393 -0.0865 0.2385 0.059 Uiso calc R 1
H H7B 0.4920 0.0021 0.3600 0.059 Uiso calc R 1
H H7C 0.7603 -0.1078 0.3709 0.059 Uiso calc R 1
C C8 0.3372(3) 0.4571(3) 0.23574(19) 0.0313(5) Uani d . 1
C C9 0.4770(4) 0.5734(3) 0.2502(2) 0.0456(6) Uani d . 1
H H9A 0.5842 0.5245 0.3190 0.055 Uiso calc R 1
H H9B 0.3741 0.6944 0.2689 0.055 Uiso calc R 1
H H9C 0.5616 0.5751 0.1718 0.055 Uiso calc R 1
C C10 0.1615(4) 0.5544(3) 0.1351(2) 0.0490(7) Uani d . 1
H H10A 0.0628 0.4891 0.1228 0.059 Uiso calc R 1
H H10B 0.2406 0.5622 0.0559 0.059 Uiso calc R 1
H H10C 0.0689 0.6741 0.1624 0.059 Uiso calc R 1
C C11 0.1982(4) 0.4566(3) 0.3568(2) 0.0461(6) Uani d . 1
H H11A 0.1258 0.3706 0.3507 0.055 Uiso calc R 1
H H11B 0.0807 0.5751 0.3679 0.055 Uiso calc R 1
H H11C 0.2995 0.4239 0.4289 0.055 Uiso calc R 1

loop_
_atom_site_aniso_label
_atom_site_aniso_U_11
_atom_site_aniso_U_22
_atom_site_aniso_U_33
_atom_site_aniso_U_12
_atom_site_aniso_U_13
_atom_site_aniso_U_23
C1 0.0636(18) 0.0483(16) 0.0418(15) -0.0011(13) -0.0211(13) -0.0074(12)
C2 0.0343(12) 0.0281(12) 0.0342(12) -0.0055(9) -0.0059(9) -0.0064(9)
C3 0.0282(11) 0.0236(10) 0.0278(11) -0.0103(8) 0.0020(8) -0.0045(8)
C4 0.0323(12) 0.0268(11) 0.0324(12) -0.0061(9) -0.0030(9) -0.0063(9)
C5 0.0373(13) 0.0311(12) 0.0361(12) -0.0099(9) 0.0011(10) -0.0127(9)
C6 0.0315(13) 0.0445(14) 0.0582(16) -0.0095(10) -0.0068(11) -0.0118(12)
C7 0.0504(16) 0.0345(13) 0.0562(16) -0.0095(11) -0.0058(12) 0.0070(11)
C8 0.0346(12) 0.0265(11) 0.0310(11) -0.0085(9) -0.0021(9) -0.0099(9)
C9 0.0572(16) 0.0294(12) 0.0513(15) -0.0168(11) -0.0045(12) -0.0054(11)
C10 0.0513(15) 0.0304(12) 0.0500(15) 0.0040(10) -0.0134(12) -0.0128(11)
C11 0.0397(14) 0.0454(14) 0.0476(15) -0.0088(11) 0.0083(11) -0.0188(11)

loop_
_atom_type_symbol
_atom_type_description
_atom_type_scat_dispersion_real
_atom_type_scat_dispersion_imag
_atom_type_scat_source
C C 0.0033 0.0016 'International Tables Vol C Tables 4.2.6.8 and 6.1.1.4'
H H 0.0000 0.0000 'International Tables Vol C Tables 4.2.6.8 and 6.1.1.4'

loop_
_geom_angle_atom_site_label_1
_geom_angle_atom_site_label_2
_geom_angle_atom_site_label_3
_geom_angle_site_symmetry_1
_geom_angle_site_symmetry_3
_geom_angle
_geom_angle_publ_flag
C2 C1 H1A . . 109.5 ?
C2 C1 H1B . . 109.5 ?
H1A C1 H1B . . 109.5 ?
C2 C1 H1C . . 109.5 ?
H1A C1 H1C . . 109.5 ?
H1B C1 H1C . . 109.5 ?
C6 C2 C7 . . 111.15(19) ?
C6 C2 C1 . . 105.1(2) ?
C7 C2 C1 . . 104.6(2) ?
C6 C2 C3 . . 109.16(18) ?
C7 C2 C3 . . 108.97(18) ?
C1 C2 C3 . . 117.79(17) ?
C4 C3 C8 . . 117.96(19) ?
C4 C3 C2 . . 120.17(18) ?
C8 C3 C2 . . 121.87(17) ?
C3 C4 C5 . . 133.2(2) y
C3 C4 H4 . . 113.4 ?
C5 C4 H4 . . 113.4 ?
C4 C5 C5 . 2_655 112.0(2) y
C4 C5 H5A . . 109.2 ?
C5 C5 H5A 2_655 . 109.2 ?
C4 C5 H5B . . 109.2 ?
C5 C5 H5B 2_655 . 109.2 ?
H5A C5 H5B . . 107.9 ?
C2 C6 H6A . . 109.5 ?
C2 C6 H6B . . 109.5 ?
H6A C6 H6B . . 109.5 ?
C2 C6 H6C . . 109.5 ?
H6A C6 H6C . . 109.5 ?
H6B C6 H6C . . 109.5 ?
C2 C7 H7A . . 109.5 ?
C2 C7 H7B . . 109.5 ?
H7A C7 H7B . . 109.5 ?
C2 C7 H7C . . 109.5 ?
H7A C7 H7C . . 109.5 ?
H7B C7 H7C . . 109.5 ?
C10 C8 C11 . . 105.67(19) ?
C10 C8 C9 . . 105.03(19) ?
C11 C8 C9 . . 110.26(19) ?
C10 C8 C3 . . 112.68(17) ?
C11 C8 C3 . . 111.97(17) ?
C9 C8 C3 . . 110.91(18) ?
C8 C9 H9A . . 109.5 ?
C8 C9 H9B . . 109.5 ?
H9A C9 H9B . . 109.5 ?
C8 C9 H9C . . 109.5 ?
H9A C9 H9C . . 109.5 ?
H9B C9 H9C . . 109.5 ?
C8 C10 H10A . . 109.5 ?
C8 C10 H10B . . 109.5 ?
H10A C10 H10B . . 109.5 ?
C8 C10 H10C . . 109.5 ?
H10A C10 H10C . . 109.5 ?
H10B C10 H10C . . 109.5 ?
C8 C11 H11A . . 109.5 ?
C8 C11 H11B . . 109.5 ?
H11A C11 H11B . . 109.5 ?
C8 C11 H11C . . 109.5 ?
H11A C11 H11C . . 109.5 ?
H11B C11 H11C . . 109.5 ?

loop_
_geom_bond_atom_site_label_1
_geom_bond_atom_site_label_2
_geom_bond_site_symmetry_2
_geom_bond_distance
_geom_bond_publ_flag
C1 C2 . 1.541(3) ?
C1 H1A . 0.9800 ?
C1 H1B . 0.9800 ?
C1 H1C . 0.9800 ?
C2 C6 . 1.533(3) ?
C2 C7 . 1.535(3) ?
C2 C3 . 1.556(3) ?
C3 C4 . 1.336(3) y
C3 C8 . 1.555(3) ?
C4 C5 . 1.508(3) y
C4 H4 . 0.9500 ?
C5 C5 2_655 1.516(4) y
C5 H5A . 0.9900 ?
C5 H5B . 0.9900 ?
C6 H6A . 0.9800 ?
C6 H6B . 0.9800 ?
C6 H6C . 0.9800 ?
C7 H7A . 0.9800 ?
C7 H7B . 0.9800 ?
C7 H7C . 0.9800 ?
C8 C10 . 1.535(3) ?
C8 C11 . 1.539(3) ?
C8 C9 . 1.541(3) ?
C9 H9A . 0.9800 ?
C9 H9B . 0.9800 ?
C9 H9C . 0.9800 ?
C10 H10A . 0.9800 ?
C10 H10B . 0.9800 ?
C10 H10C . 0.9800 ?
C11 H11A . 0.9800 ?
C11 H11B . 0.9800 ?
C11 H11C . 0.9800 ?

loop_
_geom_torsion_atom_site_label_1
_geom_torsion_atom_site_label_2
_geom_torsion_atom_site_label_3
_geom_torsion_atom_site_label_4
_geom_torsion_site_symmetry_4
_geom_torsion
_geom_torsion_publ_flag
C6 C2 C3 C4 . 62.4(3) ?
C7 C2 C3 C4 . -59.2(3) ?
C1 C2 C3 C4 . -178.0(2) ?
C6 C2 C3 C8 . -116.9(2) ?
C7 C2 C3 C8 . 121.5(2) ?
C1 C2 C3 C8 . 2.7(3) ?
C8 C3 C4 C5 . 177.8(2) ?
C2 C3 C4 C5 . -1.5(4) ?
C3 C4 C5 C5 2_655 124.3(3) y
C4 C3 C8 C10 . 1.1(3) ?
C2 C3 C8 C10 . -179.6(2) ?
C4 C3 C8 C11 . 120.0(2) ?
C2 C3 C8 C11 . -60.6(3) ?
C4 C3 C8 C9 . -116.3(2) ?
C2 C3 C8 C9 . 63.0(2) ?
